data_4302897
loop_
_publ_author_name
'Mahendra Yadav'
'Ashish Kumar Singh'
'Biswajit Maiti'
'Daya Shankar Pandey'

_publ_section_title
;
Heteroleptic Arene Ruthenium Complexes Based onmeso-Substituted Dipyrrins:
Synthesis, Structure, Reactivity, and Electrochemical Studies
;
_journal_name_full 'Inorganic Chemistry'
_journal_page_first 7593
_journal_page_last 7603
_journal_paper_doi 10.1021/ic9000957
_journal_volume 48
_journal_year 2009
_chemical_formula_sum 'C25 H24 N6 O2 Ru'
_chemical_formula_weight 541.58
_chemical_name_systematic
;
 ?
;
_space_group_IT_number 2
_symmetry_cell_setting triclinic
_symmetry_space_group_name_Hall '-P 1'
_symmetry_space_group_name_H-M 'P -1'
_atom_sites_solution_hydrogens geom
_atom_sites_solution_primary direct
_atom_sites_solution_secondary difmap
_audit_creation_method SHELXL-97
_cell_angle_alpha 104.577(2)
_cell_angle_beta 91.193(3)
_cell_angle_gamma 92.054(3)
_cell_formula_units_Z 2
_cell_length_a 9.9452(4)
_cell_length_b 9.9780(3)
_cell_length_c 11.5966(3)
_cell_measurement_reflns_used 10057
_cell_measurement_temperature 150(2)
_cell_measurement_theta_max 32.5393
_cell_measurement_theta_min 2.9985
_cell_volume 1112.48(6)
_computing_cell_refinement 'CrysAlis RED, Oxford Diffraction Ltd.,'
_computing_data_collection 'CrysAlis CCD, Oxford Diffraction Ltd.,'
_computing_data_reduction 'CrysAlis RED, Oxford Diffraction Ltd.,'
_computing_molecular_graphics Ortep3
_computing_publication_material Shelx97
_computing_structure_refinement 'SHELXL-97 (Sheldrick, 1997)'
_computing_structure_solution 'SHELXS-97 (Sheldrick, 1997)'
_diffrn_ambient_temperature 120(2)
_diffrn_detector_area_resol_mean 15.9948
_diffrn_measured_fraction_theta_full 0.998
_diffrn_measured_fraction_theta_max 0.998
_diffrn_measurement_device_type 'OXFORD DIFFRACTION XCALIBUR-S'
_diffrn_measurement_method \w/q-scan
_diffrn_radiation_monochromator graphite
_diffrn_radiation_source 'Enhance (Mo) X-ray Source'
_diffrn_radiation_type MoK\a
_diffrn_radiation_wavelength 0.71073
_diffrn_reflns_av_R_equivalents 0.0200
_diffrn_reflns_av_sigmaI/netI 0.0245
_diffrn_reflns_limit_h_max 11
_diffrn_reflns_limit_h_min -11
_diffrn_reflns_limit_k_max 11
_diffrn_reflns_limit_k_min -11
_diffrn_reflns_limit_l_max 13
_diffrn_reflns_limit_l_min -13
_diffrn_reflns_number 9971
_diffrn_reflns_theta_full 25.00
_diffrn_reflns_theta_max 25.00
_diffrn_reflns_theta_min 3.01
_exptl_absorpt_coefficient_mu 0.742
_exptl_absorpt_correction_T_max 0.8539
_exptl_absorpt_correction_T_min 0.7919
_exptl_absorpt_correction_type multi-scan
_exptl_absorpt_process_details
;
CrysAlis RED, Oxford Diffraction Ltd.,
Version 1.171.31.7 (release 18-10-2006 CrysAlis171 .NET)
(compiled Oct 18 2006,16:28:17)
Empirical absorption correction using spherical harmonics,
 implemented in SCALE3 ABSPACK scaling algorithm.
;
_exptl_crystal_colour red
_exptl_crystal_density_diffrn 1.617
_exptl_crystal_density_method 'not measured'
_exptl_crystal_description block
_exptl_crystal_F_000 552
_exptl_crystal_size_max 0.33
_exptl_crystal_size_mid 0.27
_exptl_crystal_size_min 0.22
_refine_diff_density_max 0.322
_refine_diff_density_min -0.325
_refine_diff_density_rms 0.054
_refine_ls_extinction_method none
_refine_ls_goodness_of_fit_ref 1.043
_refine_ls_matrix_type full
_refine_ls_number_parameters 310
_refine_ls_number_reflns 3906
_refine_ls_number_restraints 0
_refine_ls_restrained_S_all 1.043
_refine_ls_R_factor_all 0.0241
_refine_ls_R_factor_gt 0.0200
_refine_ls_shift/su_max 0.000
_refine_ls_shift/su_mean 0.000
_refine_ls_structure_factor_coef Fsqd
_refine_ls_weighting_details 'calc w=1/[\s^2^(Fo^2^)+(0.0275P)^2^+0.3244P] where P=(Fo^2^+2Fc^2^)/3'
_refine_ls_weighting_scheme calc
_refine_ls_wR_factor_gt 0.0489
_refine_ls_wR_factor_ref 0.0497
_reflns_number_gt 3550
_reflns_number_total 3906
_reflns_threshold_expression >2sigma(I)
_cod_data_source_file ic9000957_si_001_4.cif
_cod_data_source_block Complex9
_cod_depositor_comments
;
The following automatic conversions were performed:
'_symmetry_cell_setting' value 'Triclinic' changed to 'triclinic'
according to '/home/saulius/struct/CIF-dictionaries/cif_core.dic'
dictionary named 'cif_core.dic' version 2.4.1 from 2010-06-29.

Automatic conversion script
Id: cif_fix_enum 1527 2010-12-29 10:47:43Z saulius 
;
_cod_database_code 4302897

loop_
_symmetry_equiv_pos_as_xyz
'x, y, z'
'-x, -y, -z'

loop_
_atom_site_label
_atom_site_type_symbol
_atom_site_fract_x
_atom_site_fract_y
_atom_site_fract_z
_atom_site_U_iso_or_equiv
_atom_site_adp_type
_atom_site_occupancy
_atom_site_symmetry_multiplicity
_atom_site_calc_flag
_atom_site_refinement_flags
_atom_site_disorder_assembly
_atom_site_disorder_group
Ru1 Ru 0.235524(17) 0.160928(16) 0.176948(13) 0.01433(6) Uani 1 1 d . . .
O1 O 0.36938(18) 0.61525(17) 1.02650(13) 0.0356(4) Uani 1 1 d . . .
O2 O 0.1549(2) 0.63883(18) 1.02962(14) 0.0419(4) Uani 1 1 d . . .
N1 N 0.18739(16) 0.09781(16) 0.32931(14) 0.0166(3) Uani 1 1 d . . .
N2 N 0.23980(17) 0.36202(16) 0.28432(14) 0.0176(4) Uani 1 1 d . . .
N3 N 0.02692(17) 0.18747(18) 0.15538(15) 0.0213(4) Uani 1 1 d . . .
N4 N -0.04720(18) 0.19591(18) 0.23530(16) 0.0241(4) Uani 1 1 d . . .
N5 N -0.1270(2) 0.2033(2) 0.30848(19) 0.0408(5) Uani 1 1 d . . .
N6 N 0.2562(2) 0.59668(18) 0.97807(15) 0.0268(4) Uani 1 1 d . . .
C1 C 0.1578(2) -0.0329(2) 0.33271(18) 0.0195(4) Uani 1 1 d . . .
H1 H 0.1437 -0.1079 0.2640 0.023 Uiso 1 1 calc R . .
C2 C 0.1503(2) -0.0456(2) 0.45048(19) 0.0224(5) Uani 1 1 d . . .
H2 H 0.1324 -0.1284 0.4749 0.027 Uiso 1 1 calc R . .
C3 C 0.1739(2) 0.0840(2) 0.52254(18) 0.0208(4) Uani 1 1 d . . .
H3 H 0.1754 0.1086 0.6072 0.025 Uiso 1 1 calc R . .
C4 C 0.1959(2) 0.1760(2) 0.44810(17) 0.0168(4) Uani 1 1 d . . .
C5 C 0.2183(2) 0.3183(2) 0.48303(17) 0.0173(4) Uani 1 1 d . . .
C6 C 0.2362(2) 0.4072(2) 0.40813(17) 0.0172(4) Uani 1 1 d . . .
C7 C 0.2510(2) 0.5538(2) 0.44150(19) 0.0228(5) Uani 1 1 d . . .
H7 H 0.2529 0.6117 0.5204 0.027 Uiso 1 1 calc R . .
C8 C 0.2622(2) 0.5962(2) 0.3385(2) 0.0258(5) Uani 1 1 d . . .
H8 H 0.2733 0.6889 0.3319 0.031 Uiso 1 1 calc R . .
C9 C 0.2540(2) 0.4759(2) 0.24475(19) 0.0228(5) Uani 1 1 d . . .
H9 H 0.2581 0.4756 0.1629 0.027 Uiso 1 1 calc R . .
C10 C 0.2254(2) 0.3868(2) 0.61444(17) 0.0194(4) Uani 1 1 d . . .
C11 C 0.3496(2) 0.4055(2) 0.67455(18) 0.0222(4) Uani 1 1 d . . .
H11 H 0.4279 0.3725 0.6330 0.027 Uiso 1 1 calc R . .
C12 C 0.3596(2) 0.4718(2) 0.79457(18) 0.0235(5) Uani 1 1 d . . .
H12 H 0.4439 0.4836 0.8366 0.028 Uiso 1 1 calc R . .
C13 C 0.2448(2) 0.5202(2) 0.85154(17) 0.0208(5) Uani 1 1 d . . .
C14 C 0.1195(2) 0.5020(2) 0.79528(19) 0.0274(5) Uani 1 1 d . . .
H14 H 0.0415 0.5352 0.8374 0.033 Uiso 1 1 calc R . .
C15 C 0.1110(2) 0.4336(2) 0.67510(19) 0.0267(5) Uani 1 1 d . . .
H15 H 0.0259 0.4188 0.6342 0.032 Uiso 1 1 calc R . .
C16 C 0.1426(2) 0.1438(2) -0.10575(18) 0.0282(5) Uani 1 1 d . . .
H16A H 0.1486 0.2424 -0.1046 0.042 Uiso 1 1 calc R . .
H16B H 0.0526 0.1197 -0.0823 0.042 Uiso 1 1 calc R . .
H16C H 0.1591 0.0881 -0.1863 0.042 Uiso 1 1 calc R . .
C17 C 0.2463(2) 0.1151(2) -0.01998(17) 0.0208(4) Uani 1 1 d . . .
C18 C 0.3493(2) 0.2135(2) 0.03151(18) 0.0223(5) Uani 1 1 d . . .
H18 H 0.3585 0.2969 0.0065 0.027 Uiso 1 1 calc R . .
C19 C 0.4398(2) 0.1904(2) 0.12023(18) 0.0214(4) Uani 1 1 d . . .
H19 H 0.5054 0.2610 0.1560 0.026 Uiso 1 1 calc R . .
C20 C 0.4351(2) 0.0661(2) 0.15675(17) 0.0194(4) Uani 1 1 d . . .
C21 C 0.5362(2) 0.0445(2) 0.25056(18) 0.0228(5) Uani 1 1 d . . .
H21 H 0.6270 0.0433 0.2150 0.027 Uiso 1 1 calc R . .
C22 C 0.5144(2) -0.0931(2) 0.2822(2) 0.0347(6) Uani 1 1 d . . .
H22A H 0.4274 -0.0952 0.3200 0.052 Uiso 1 1 calc R . .
H22B H 0.5866 -0.1042 0.3374 0.052 Uiso 1 1 calc R . .
H22C H 0.5152 -0.1688 0.2095 0.052 Uiso 1 1 calc R . .
C23 C 0.5418(2) 0.1633(3) 0.3637(2) 0.0341(6) Uani 1 1 d . . .
H23A H 0.5547 0.2517 0.3422 0.051 Uiso 1 1 calc R . .
H23B H 0.6170 0.1515 0.4157 0.051 Uiso 1 1 calc R . .
H23C H 0.4573 0.1629 0.4056 0.051 Uiso 1 1 calc R . .
C24 C 0.3321(2) -0.0345(2) 0.10157(17) 0.0181(4) Uani 1 1 d . . .
H24 H 0.3262 -0.1201 0.1234 0.022 Uiso 1 1 calc R . .
C25 C 0.2393(2) -0.0119(2) 0.01646(17) 0.0191(4) Uani 1 1 d . . .
H25 H 0.1715 -0.0810 -0.0172 0.023 Uiso 1 1 calc R . .

loop_
_atom_site_aniso_label
_atom_site_aniso_U_11
_atom_site_aniso_U_22
_atom_site_aniso_U_33
_atom_site_aniso_U_23
_atom_site_aniso_U_13
_atom_site_aniso_U_12
Ru1 0.01630(9) 0.01358(9) 0.01243(9) 0.00201(6) 0.00128(6) 0.00045(6)
O1 0.0474(11) 0.0365(9) 0.0196(8) 0.0029(7) -0.0075(8) -0.0083(8)
O2 0.0555(12) 0.0480(11) 0.0200(8) 0.0017(7) 0.0074(8) 0.0192(10)
N1 0.0174(9) 0.0161(8) 0.0155(8) 0.0023(7) 0.0001(7) 0.0008(7)
N2 0.0202(9) 0.0163(8) 0.0162(8) 0.0038(7) 0.0017(7) 0.0006(7)
N3 0.0202(10) 0.0257(10) 0.0170(9) 0.0037(7) -0.0013(8) 0.0025(8)
N4 0.0210(10) 0.0229(10) 0.0265(10) 0.0033(8) -0.0042(9) 0.0017(8)
N5 0.0317(12) 0.0536(14) 0.0369(12) 0.0094(10) 0.0155(10) 0.0074(11)
N6 0.0461(13) 0.0183(9) 0.0170(9) 0.0064(7) 0.0011(9) 0.0029(9)
C1 0.0193(11) 0.0166(10) 0.0223(11) 0.0042(8) 0.0025(9) 0.0006(8)
C2 0.0215(11) 0.0216(11) 0.0273(11) 0.0115(9) 0.0045(9) 0.0021(9)
C3 0.0179(11) 0.0285(11) 0.0185(10) 0.0098(9) 0.0033(8) 0.0031(9)
C4 0.0142(10) 0.0222(10) 0.0138(9) 0.0038(8) 0.0013(8) 0.0019(8)
C5 0.0129(10) 0.0228(10) 0.0150(10) 0.0023(8) 0.0001(8) 0.0022(8)
C6 0.0154(10) 0.0184(10) 0.0151(9) -0.0007(8) 0.0004(8) 0.0005(8)
C7 0.0212(11) 0.0185(10) 0.0238(11) -0.0035(8) 0.0009(9) -0.0005(9)
C8 0.0281(12) 0.0155(10) 0.0342(12) 0.0063(9) 0.0070(10) 0.0020(9)
C9 0.0296(12) 0.0185(10) 0.0217(11) 0.0069(8) 0.0049(9) 0.0036(9)
C10 0.0246(11) 0.0165(10) 0.0162(10) 0.0024(8) -0.0008(9) 0.0011(9)
C11 0.0204(11) 0.0244(11) 0.0203(10) 0.0022(9) 0.0017(9) 0.0027(9)
C12 0.0268(12) 0.0222(11) 0.0209(11) 0.0051(9) -0.0051(9) -0.0018(9)
C13 0.0342(13) 0.0140(10) 0.0145(10) 0.0039(8) -0.0014(9) 0.0028(9)
C14 0.0303(13) 0.0313(12) 0.0206(11) 0.0043(9) 0.0063(10) 0.0116(10)
C15 0.0211(11) 0.0376(13) 0.0201(11) 0.0040(9) -0.0016(9) 0.0063(10)
C16 0.0338(13) 0.0337(13) 0.0188(11) 0.0087(9) 0.0013(10) 0.0068(11)
C17 0.0255(11) 0.0238(11) 0.0125(9) 0.0025(8) 0.0058(9) 0.0061(9)
C18 0.0286(12) 0.0196(10) 0.0195(10) 0.0053(8) 0.0118(9) 0.0035(9)
C19 0.0191(11) 0.0214(11) 0.0207(10) -0.0002(8) 0.0076(9) -0.0025(9)
C20 0.0160(10) 0.0211(10) 0.0189(10) 0.0003(8) 0.0054(8) 0.0031(9)
C21 0.0147(11) 0.0274(11) 0.0233(11) 0.0003(9) 0.0009(9) 0.0025(9)
C22 0.0318(13) 0.0376(14) 0.0366(13) 0.0141(11) -0.0123(11) 0.0007(11)
C23 0.0250(13) 0.0420(14) 0.0289(12) -0.0026(10) -0.0080(10) 0.0047(11)
C24 0.0205(11) 0.0159(10) 0.0164(10) 0.0008(8) 0.0040(8) 0.0038(8)
C25 0.0214(11) 0.0182(10) 0.0142(10) -0.0030(8) 0.0043(8) 0.0016(9)

loop_
_atom_type_symbol
_atom_type_description
_atom_type_scat_dispersion_real
_atom_type_scat_dispersion_imag
_atom_type_scat_source
C C 0.0030 0.0020 'International Tables Vol C Tables 4.2.6.8 and 6.1.1.4'
H H 0.0000 0.0000 'International Tables Vol C Tables 4.2.6.8 and 6.1.1.4'
N N 0.0060 0.0030 'International Tables Vol C Tables 4.2.6.8 and 6.1.1.4'
O O 0.0110 0.0060 'International Tables Vol C Tables 4.2.6.8 and 6.1.1.4'
Ru Ru -1.2590 0.8360 'International Tables Vol C Tables 4.2.6.8 and 6.1.1.4'

loop_
_geom_angle_atom_site_label_1
_geom_angle_atom_site_label_2
_geom_angle_atom_site_label_3
_geom_angle
_geom_angle_site_symmetry_1
_geom_angle_site_symmetry_3
_geom_angle_publ_flag
N2 Ru1 N1 86.45(6) . . ?
N2 Ru1 N3 85.07(7) . . ?
N1 Ru1 N3 86.63(6) . . ?
N2 Ru1 C19 91.27(7) . . ?
N1 Ru1 C19 124.77(7) . . ?
N3 Ru1 C19 148.16(7) . . ?
N2 Ru1 C24 151.49(7) . . ?
N1 Ru1 C24 91.30(7) . . ?
N3 Ru1 C24 123.20(7) . . ?
C19 Ru1 C24 66.89(7) . . ?
N2 Ru1 C25 160.21(7) . . ?
N1 Ru1 C25 113.17(7) . . ?
N3 Ru1 C25 93.22(7) . . ?
C19 Ru1 C25 79.79(8) . . ?
C24 Ru1 C25 37.27(7) . . ?
N2 Ru1 C18 95.28(7) . . ?
N1 Ru1 C18 162.33(7) . . ?
N3 Ru1 C18 111.03(7) . . ?
C19 Ru1 C18 37.74(8) . . ?
C24 Ru1 C18 78.79(7) . . ?
C25 Ru1 C18 66.90(7) . . ?
N2 Ru1 C17 122.37(7) . . ?
N1 Ru1 C17 149.86(7) . . ?
N3 Ru1 C17 87.33(7) . . ?
C19 Ru1 C17 68.06(8) . . ?
C24 Ru1 C17 67.77(7) . . ?
C25 Ru1 C17 37.86(7) . . ?
C18 Ru1 C17 37.02(8) . . ?
N2 Ru1 C20 114.11(7) . . ?
N1 Ru1 C20 95.36(7) . . ?
N3 Ru1 C20 160.78(7) . . ?
C19 Ru1 C20 37.29(7) . . ?
C24 Ru1 C20 37.79(7) . . ?
C25 Ru1 C20 68.39(7) . . ?
C18 Ru1 C20 67.86(8) . . ?
C17 Ru1 C20 81.37(7) . . ?
C1 N1 C4 106.21(16) . . ?
C1 N1 Ru1 125.15(13) . . ?
C4 N1 Ru1 128.17(13) . . ?
C9 N2 C6 106.11(16) . . ?
C9 N2 Ru1 124.70(14) . . ?
C6 N2 Ru1 129.11(13) . . ?
N4 N3 Ru1 121.54(14) . . ?
N5 N4 N3 175.5(2) . . ?
O2 N6 O1 123.13(18) . . ?
O2 N6 C13 118.99(19) . . ?
O1 N6 C13 117.88(19) . . ?
N1 C1 C2 111.69(18) . . ?
N1 C1 H1 124.2 . . ?
C2 C1 H1 124.2 . . ?
C3 C2 C1 106.40(18) . . ?
C3 C2 H2 126.8 . . ?
C1 C2 H2 126.8 . . ?
C2 C3 C4 107.65(18) . . ?
C2 C3 H3 126.2 . . ?
C4 C3 H3 126.2 . . ?
C5 C4 N1 124.38(17) . . ?
C5 C4 C3 127.58(18) . . ?
N1 C4 C3 108.02(17) . . ?
C4 C5 C6 126.61(18) . . ?
C4 C5 C10 117.85(17) . . ?
C6 C5 C10 115.54(17) . . ?
N2 C6 C5 123.76(17) . . ?
N2 C6 C7 108.68(17) . . ?
C5 C6 C7 127.55(18) . . ?
C8 C7 C6 106.97(18) . . ?
C8 C7 H7 126.5 . . ?
C6 C7 H7 126.5 . . ?
C7 C8 C9 106.45(18) . . ?
C7 C8 H8 126.8 . . ?
C9 C8 H8 126.8 . . ?
N2 C9 C8 111.79(18) . . ?
N2 C9 H9 124.1 . . ?
C8 C9 H9 124.1 . . ?
C15 C10 C11 119.90(19) . . ?
C15 C10 C5 121.05(18) . . ?
C11 C10 C5 119.04(18) . . ?
C12 C11 C10 120.3(2) . . ?
C12 C11 H11 119.9 . . ?
C10 C11 H11 119.9 . . ?
C13 C12 C11 118.4(2) . . ?
C13 C12 H12 120.8 . . ?
C11 C12 H12 120.8 . . ?
C12 C13 C14 122.96(19) . . ?
C12 C13 N6 118.50(19) . . ?
C14 C13 N6 118.5(2) . . ?
C13 C14 C15 117.8(2) . . ?
C13 C14 H14 121.1 . . ?
C15 C14 H14 121.1 . . ?
C10 C15 C14 120.6(2) . . ?
C10 C15 H15 119.7 . . ?
C14 C15 H15 119.7 . . ?
C17 C16 H16A 109.5 . . ?
C17 C16 H16B 109.5 . . ?
H16A C16 H16B 109.5 . . ?
C17 C16 H16C 109.5 . . ?
H16A C16 H16C 109.5 . . ?
H16B C16 H16C 109.5 . . ?
C18 C17 C25 117.67(19) . . ?
C18 C17 C16 121.59(19) . . ?
C25 C17 C16 120.67(19) . . ?
C18 C17 Ru1 71.12(11) . . ?
C25 C17 Ru1 70.27(11) . . ?
C16 C17 Ru1 127.23(15) . . ?
C17 C18 C19 121.21(18) . . ?
C17 C18 Ru1 71.86(11) . . ?
C19 C18 Ru1 70.04(11) . . ?
C17 C18 H18 119.4 . . ?
C19 C18 H18 119.4 . . ?
Ru1 C18 H18 131.7 . . ?
C20 C19 C18 121.94(19) . . ?
C20 C19 Ru1 72.90(12) . . ?
C18 C19 Ru1 72.22(12) . . ?
C20 C19 H19 119.0 . . ?
C18 C19 H19 119.0 . . ?
Ru1 C19 H19 128.1 . . ?
C19 C20 C24 116.26(18) . . ?
C19 C20 C21 120.19(18) . . ?
C24 C20 C21 123.55(18) . . ?
C19 C20 Ru1 69.81(12) . . ?
C24 C20 Ru1 69.96(11) . . ?
C21 C20 Ru1 130.48(14) . . ?
C22 C21 C20 113.37(17) . . ?
C22 C21 C23 110.10(19) . . ?
C20 C21 C23 112.77(18) . . ?
C22 C21 H21 106.7 . . ?
C20 C21 H21 106.7 . . ?
C23 C21 H21 106.7 . . ?
C21 C22 H22A 109.5 . . ?
C21 C22 H22B 109.5 . . ?
H22A C22 H22B 109.5 . . ?
C21 C22 H22C 109.5 . . ?
H22A C22 H22C 109.5 . . ?
H22B C22 H22C 109.5 . . ?
C21 C23 H23A 109.5 . . ?
C21 C23 H23B 109.5 . . ?
H23A C23 H23B 109.5 . . ?
C21 C23 H23C 109.5 . . ?
H23A C23 H23C 109.5 . . ?
H23B C23 H23C 109.5 . . ?
C25 C24 C20 122.60(18) . . ?
C25 C24 Ru1 71.64(11) . . ?
C20 C24 Ru1 72.24(11) . . ?
C25 C24 H24 118.7 . . ?
C20 C24 H24 118.7 . . ?
Ru1 C24 H24 130.2 . . ?
C24 C25 C17 120.25(19) . . ?
C24 C25 Ru1 71.09(11) . . ?
C17 C25 Ru1 71.87(11) . . ?
C24 C25 H25 119.9 . . ?
C17 C25 H25 119.9 . . ?
Ru1 C25 H25 129.6 . . ?

loop_
_geom_bond_atom_site_label_1
_geom_bond_atom_site_label_2
_geom_bond_distance
_geom_bond_site_symmetry_2
_geom_bond_publ_flag
Ru1 N2 2.0766(16) . ?
Ru1 N1 2.0788(15) . ?
Ru1 N3 2.1185(17) . ?
Ru1 C19 2.181(2) . ?
Ru1 C24 2.1906(19) . ?
Ru1 C25 2.1977(19) . ?
Ru1 C18 2.2093(19) . ?
Ru1 C17 2.2189(19) . ?
Ru1 C20 2.221(2) . ?
O1 N6 1.234(3) . ?
O2 N6 1.216(2) . ?
N1 C1 1.337(2) . ?
N1 C4 1.401(2) . ?
N2 C9 1.333(3) . ?
N2 C6 1.394(2) . ?
N3 N4 1.184(2) . ?
N4 N5 1.165(3) . ?
N6 C13 1.474(3) . ?
C1 C2 1.406(3) . ?
C1 H1 0.9500 . ?
C2 C3 1.361(3) . ?
C2 H2 0.9500 . ?
C3 C4 1.424(3) . ?
C3 H3 0.9500 . ?
C4 C5 1.384(3) . ?
C5 C6 1.398(3) . ?
C5 C10 1.504(3) . ?
C6 C7 1.417(3) . ?
C7 C8 1.369(3) . ?
C7 H7 0.9500 . ?
C8 C9 1.400(3) . ?
C8 H8 0.9500 . ?
C9 H9 0.9500 . ?
C10 C15 1.383(3) . ?
C10 C11 1.389(3) . ?
C11 C12 1.382(3) . ?
C11 H11 0.9500 . ?
C12 C13 1.373(3) . ?
C12 H12 0.9500 . ?
C13 C14 1.379(3) . ?
C14 C15 1.388(3) . ?
C14 H14 0.9500 . ?
C15 H15 0.9500 . ?
C16 C17 1.502(3) . ?
C16 H16A 0.9800 . ?
C16 H16B 0.9800 . ?
C16 H16C 0.9800 . ?
C17 C18 1.406(3) . ?
C17 C25 1.433(3) . ?
C18 C19 1.420(3) . ?
C18 H18 0.9500 . ?
C19 C20 1.408(3) . ?
C19 H19 0.9500 . ?
C20 C24 1.429(3) . ?
C20 C21 1.526(3) . ?
C21 C22 1.518(3) . ?
C21 C23 1.529(3) . ?
C21 H21 1.0000 . ?
C22 H22A 0.9800 . ?
C22 H22B 0.9800 . ?
C22 H22C 0.9800 . ?
C23 H23A 0.9800 . ?
C23 H23B 0.9800 . ?
C23 H23C 0.9800 . ?
C24 C25 1.402(3) . ?
C24 H24 0.9500 . ?
C25 H25 0.9500 . ?

loop_
_geom_torsion_atom_site_label_1
_geom_torsion_atom_site_label_2
_geom_torsion_atom_site_label_3
_geom_torsion_atom_site_label_4
_geom_torsion
_geom_torsion_site_symmetry_1
_geom_torsion_site_symmetry_2
_geom_torsion_site_symmetry_3
_geom_torsion_site_symmetry_4
_geom_torsion_publ_flag
N2 Ru1 N1 C1 175.76(17) . . . . ?
N3 Ru1 N1 C1 90.50(16) . . . . ?
C19 Ru1 N1 C1 -95.15(17) . . . . ?
C24 Ru1 N1 C1 -32.69(17) . . . . ?
C25 Ru1 N1 C1 -1.57(18) . . . . ?
C18 Ru1 N1 C1 -88.0(3) . . . . ?
C17 Ru1 N1 C1 11.7(2) . . . . ?
C20 Ru1 N1 C1 -70.33(17) . . . . ?
N2 Ru1 N1 C4 -13.28(17) . . . . ?
N3 Ru1 N1 C4 -98.54(17) . . . . ?
C19 Ru1 N1 C4 75.81(18) . . . . ?
C24 Ru1 N1 C4 138.27(17) . . . . ?
C25 Ru1 N1 C4 169.39(16) . . . . ?
C18 Ru1 N1 C4 83.0(3) . . . . ?
C17 Ru1 N1 C4 -177.34(16) . . . . ?
C20 Ru1 N1 C4 100.63(17) . . . . ?
N1 Ru1 N2 C9 -173.19(18) . . . . ?
N3 Ru1 N2 C9 -86.27(17) . . . . ?
C19 Ru1 N2 C9 62.05(18) . . . . ?
C24 Ru1 N2 C9 100.6(2) . . . . ?
C25 Ru1 N2 C9 -0.5(3) . . . . ?
C18 Ru1 N2 C9 24.45(18) . . . . ?
C17 Ru1 N2 C9 -2.6(2) . . . . ?
C20 Ru1 N2 C9 92.53(18) . . . . ?
N1 Ru1 N2 C6 10.55(17) . . . . ?
N3 Ru1 N2 C6 97.47(17) . . . . ?
C19 Ru1 N2 C6 -114.21(18) . . . . ?
C24 Ru1 N2 C6 -75.6(2) . . . . ?
C25 Ru1 N2 C6 -176.71(19) . . . . ?
C18 Ru1 N2 C6 -151.81(17) . . . . ?
C17 Ru1 N2 C6 -178.84(16) . . . . ?
C20 Ru1 N2 C6 -83.73(18) . . . . ?
N2 Ru1 N3 N4 -68.72(16) . . . . ?
N1 Ru1 N3 N4 18.00(16) . . . . ?
C19 Ru1 N3 N4 -153.19(16) . . . . ?
C24 Ru1 N3 N4 107.35(17) . . . . ?
C25 Ru1 N3 N4 131.04(16) . . . . ?
C18 Ru1 N3 N4 -162.50(16) . . . . ?
C17 Ru1 N3 N4 168.45(17) . . . . ?
C20 Ru1 N3 N4 114.6(2) . . . . ?
Ru1 N3 N4 N5 -169(3) . . . . ?
C4 N1 C1 C2 -1.9(2) . . . . ?
Ru1 N1 C1 C2 170.76(14) . . . . ?
N1 C1 C2 C3 1.2(2) . . . . ?
C1 C2 C3 C4 0.0(2) . . . . ?
C1 N1 C4 C5 -176.66(19) . . . . ?
Ru1 N1 C4 C5 11.0(3) . . . . ?
C1 N1 C4 C3 1.8(2) . . . . ?
Ru1 N1 C4 C3 -170.52(13) . . . . ?
C2 C3 C4 C5 177.3(2) . . . . ?
C2 C3 C4 N1 -1.1(2) . . . . ?
N1 C4 C5 C6 -0.1(3) . . . . ?
C3 C4 C5 C6 -178.2(2) . . . . ?
N1 C4 C5 C10 -179.70(18) . . . . ?
C3 C4 C5 C10 2.2(3) . . . . ?
C9 N2 C6 C5 178.10(19) . . . . ?
Ru1 N2 C6 C5 -5.1(3) . . . . ?
C9 N2 C6 C7 -0.9(2) . . . . ?
Ru1 N2 C6 C7 175.90(14) . . . . ?
C4 C5 C6 N2 -3.0(3) . . . . ?
C10 C5 C6 N2 176.62(18) . . . . ?
C4 C5 C6 C7 175.8(2) . . . . ?
C10 C5 C6 C7 -4.6(3) . . . . ?
N2 C6 C7 C8 0.5(2) . . . . ?
C5 C6 C7 C8 -178.4(2) . . . . ?
C6 C7 C8 C9 0.0(2) . . . . ?
C6 N2 C9 C8 0.9(2) . . . . ?
Ru1 N2 C9 C8 -176.04(15) . . . . ?
C7 C8 C9 N2 -0.6(3) . . . . ?
C4 C5 C10 C15 -89.8(2) . . . . ?
C6 C5 C10 C15 90.6(2) . . . . ?
C4 C5 C10 C11 91.5(2) . . . . ?
C6 C5 C10 C11 -88.1(2) . . . . ?
C15 C10 C11 C12 -0.6(3) . . . . ?
C5 C10 C11 C12 178.08(18) . . . . ?
C10 C11 C12 C13 -1.0(3) . . . . ?
C11 C12 C13 C14 2.0(3) . . . . ?
C11 C12 C13 N6 -177.18(18) . . . . ?
O2 N6 C13 C12 -179.29(18) . . . . ?
O1 N6 C13 C12 1.0(3) . . . . ?
O2 N6 C13 C14 1.5(3) . . . . ?
O1 N6 C13 C14 -178.20(18) . . . . ?
C12 C13 C14 C15 -1.2(3) . . . . ?
N6 C13 C14 C15 178.00(18) . . . . ?
C11 C10 C15 C14 1.5(3) . . . . ?
C5 C10 C15 C14 -177.2(2) . . . . ?
C13 C14 C15 C10 -0.6(3) . . . . ?
N2 Ru1 C17 C18 48.73(15) . . . . ?
N1 Ru1 C17 C18 -150.21(13) . . . . ?
N3 Ru1 C17 C18 131.18(12) . . . . ?
C19 Ru1 C17 C18 -28.15(12) . . . . ?
C24 Ru1 C17 C18 -101.14(13) . . . . ?
C25 Ru1 C17 C18 -130.10(18) . . . . ?
C20 Ru1 C17 C18 -64.41(13) . . . . ?
N2 Ru1 C17 C25 178.83(11) . . . . ?
N1 Ru1 C17 C25 -20.1(2) . . . . ?
N3 Ru1 C17 C25 -98.72(12) . . . . ?
C19 Ru1 C17 C25 101.95(13) . . . . ?
C24 Ru1 C17 C25 28.96(12) . . . . ?
C18 Ru1 C17 C25 130.10(18) . . . . ?
C20 Ru1 C17 C25 65.69(12) . . . . ?
N2 Ru1 C17 C16 -67.1(2) . . . . ?
N1 Ru1 C17 C16 94.0(2) . . . . ?
N3 Ru1 C17 C16 15.36(19) . . . . ?
C19 Ru1 C17 C16 -144.0(2) . . . . ?
C24 Ru1 C17 C16 143.0(2) . . . . ?
C25 Ru1 C17 C16 114.1(2) . . . . ?
C18 Ru1 C17 C16 -115.8(2) . . . . ?
C20 Ru1 C17 C16 179.8(2) . . . . ?
C25 C17 C18 C19 -2.6(3) . . . . ?
C16 C17 C18 C19 174.49(18) . . . . ?
Ru1 C17 C18 C19 51.79(17) . . . . ?
C25 C17 C18 Ru1 -54.39(16) . . . . ?
C16 C17 C18 Ru1 122.71(19) . . . . ?
N2 Ru1 C18 C17 -140.40(12) . . . . ?
N1 Ru1 C18 C17 124.7(2) . . . . ?
N3 Ru1 C18 C17 -53.66(13) . . . . ?
C19 Ru1 C18 C17 134.36(18) . . . . ?
C24 Ru1 C18 C17 67.80(12) . . . . ?
C25 Ru1 C18 C17 30.69(12) . . . . ?
C20 Ru1 C18 C17 105.70(13) . . . . ?
N2 Ru1 C18 C19 85.24(12) . . . . ?
N1 Ru1 C18 C19 -9.6(3) . . . . ?
N3 Ru1 C18 C19 171.98(11) . . . . ?
C24 Ru1 C18 C19 -66.56(12) . . . . ?
C25 Ru1 C18 C19 -103.67(13) . . . . ?
C17 Ru1 C18 C19 -134.36(18) . . . . ?
C20 Ru1 C18 C19 -28.66(12) . . . . ?
C17 C18 C19 C20 3.1(3) . . . . ?
Ru1 C18 C19 C20 55.68(17) . . . . ?
C17 C18 C19 Ru1 -52.60(18) . . . . ?
N2 Ru1 C19 C20 130.17(12) . . . . ?
N1 Ru1 C19 C20 43.61(14) . . . . ?
N3 Ru1 C19 C20 -147.12(13) . . . . ?
C24 Ru1 C19 C20 -30.94(11) . . . . ?
C25 Ru1 C19 C20 -67.59(12) . . . . ?
C18 Ru1 C19 C20 -132.84(18) . . . . ?
C17 Ru1 C19 C20 -105.19(13) . . . . ?
N2 Ru1 C19 C18 -96.99(12) . . . . ?
N1 Ru1 C19 C18 176.45(11) . . . . ?
N3 Ru1 C19 C18 -14.3(2) . . . . ?
C24 Ru1 C19 C18 101.89(13) . . . . ?
C25 Ru1 C19 C18 65.25(12) . . . . ?
C17 Ru1 C19 C18 27.65(12) . . . . ?
C20 Ru1 C19 C18 132.84(18) . . . . ?
C18 C19 C20 C24 -1.4(3) . . . . ?
Ru1 C19 C20 C24 53.95(15) . . . . ?
C18 C19 C20 C21 178.73(18) . . . . ?
Ru1 C19 C20 C21 -125.90(18) . . . . ?
C18 C19 C20 Ru1 -55.37(17) . . . . ?
N2 Ru1 C20 C19 -56.82(13) . . . . ?
N1 Ru1 C20 C19 -145.31(12) . . . . ?
N3 Ru1 C20 C19 119.5(2) . . . . ?
C24 Ru1 C20 C19 129.49(17) . . . . ?
C25 Ru1 C20 C19 101.86(13) . . . . ?
C18 Ru1 C20 C19 28.99(12) . . . . ?
C17 Ru1 C20 C19 64.88(12) . . . . ?
N2 Ru1 C20 C24 173.70(10) . . . . ?
N1 Ru1 C20 C24 85.20(11) . . . . ?
N3 Ru1 C20 C24 -10.0(3) . . . . ?
C19 Ru1 C20 C24 -129.49(17) . . . . ?
C25 Ru1 C20 C24 -27.63(11) . . . . ?
C18 Ru1 C20 C24 -100.50(12) . . . . ?
C17 Ru1 C20 C24 -64.61(12) . . . . ?
N2 Ru1 C20 C21 56.18(19) . . . . ?
N1 Ru1 C20 C21 -32.32(19) . . . . ?
N3 Ru1 C20 C21 -127.5(2) . . . . ?
C19 Ru1 C20 C21 113.0(2) . . . . ?
C24 Ru1 C20 C21 -117.5(2) . . . . ?
C25 Ru1 C20 C21 -145.1(2) . . . . ?
C18 Ru1 C20 C21 142.0(2) . . . . ?
C17 Ru1 C20 C21 177.87(19) . . . . ?
C19 C20 C21 C22 178.32(19) . . . . ?
C24 C20 C21 C22 -1.5(3) . . . . ?
Ru1 C20 C21 C22 89.9(2) . . . . ?
C19 C20 C21 C23 52.3(3) . . . . ?
C24 C20 C21 C23 -127.5(2) . . . . ?
Ru1 C20 C21 C23 -36.0(3) . . . . ?
C19 C20 C24 C25 -0.6(3) . . . . ?
C21 C20 C24 C25 179.29(18) . . . . ?
Ru1 C20 C24 C25 53.32(17) . . . . ?
C19 C20 C24 Ru1 -53.87(15) . . . . ?
C21 C20 C24 Ru1 125.97(19) . . . . ?
N2 Ru1 C24 C25 -146.73(14) . . . . ?
N1 Ru1 C24 C25 128.32(12) . . . . ?
N3 Ru1 C24 C25 41.49(14) . . . . ?
C19 Ru1 C24 C25 -104.05(13) . . . . ?
C18 Ru1 C24 C25 -66.42(12) . . . . ?
C17 Ru1 C24 C25 -29.39(12) . . . . ?
C20 Ru1 C24 C25 -134.61(17) . . . . ?
N2 Ru1 C24 C20 -12.1(2) . . . . ?
N1 Ru1 C24 C20 -97.07(11) . . . . ?
N3 Ru1 C24 C20 176.10(10) . . . . ?
C19 Ru1 C24 C20 30.56(11) . . . . ?
C25 Ru1 C24 C20 134.61(17) . . . . ?
C18 Ru1 C24 C20 68.19(12) . . . . ?
C17 Ru1 C24 C20 105.22(13) . . . . ?
C20 C24 C25 C17 0.9(3) . . . . ?
Ru1 C24 C25 C17 54.51(16) . . . . ?
C20 C24 C25 Ru1 -53.59(17) . . . . ?
C18 C17 C25 C24 0.7(3) . . . . ?
C16 C17 C25 C24 -176.46(18) . . . . ?
Ru1 C17 C25 C24 -54.15(16) . . . . ?
C18 C17 C25 Ru1 54.81(16) . . . . ?
C16 C17 C25 Ru1 -122.31(19) . . . . ?
N2 Ru1 C25 C24 129.3(2) . . . . ?
N1 Ru1 C25 C24 -58.56(13) . . . . ?
N3 Ru1 C25 C24 -146.27(12) . . . . ?
C19 Ru1 C25 C24 65.03(12) . . . . ?
C18 Ru1 C25 C24 102.21(13) . . . . ?
C17 Ru1 C25 C24 132.26(18) . . . . ?
C20 Ru1 C25 C24 27.99(11) . . . . ?
N2 Ru1 C25 C17 -2.9(3) . . . . ?
N1 Ru1 C25 C17 169.18(11) . . . . ?
N3 Ru1 C25 C17 81.46(12) . . . . ?
C19 Ru1 C25 C17 -67.23(13) . . . . ?
C24 Ru1 C25 C17 -132.26(18) . . . . ?
C18 Ru1 C25 C17 -30.05(12) . . . . ?
C20 Ru1 C25 C17 -104.28(13) . . . . ?
